data_7006805
loop_
_publ_author_name
'Shakya, Rajendra'
'Imbert, Camille'
'Hratchian, Hrant P.'
'Lanznaster, Mauricio'
'Heeg, Mary Jane'
'McGarvey, Bruce R.'
'Allard, Marco'
'Schlegel, H. Bernhard'
'Verani, Claudio N.'

_publ_section_title
;
 Structural, spectroscopic, and electrochemical behavior of
 trans-phenolato cobalt(III) complexes of asymmetric NN'O ligands as
 archetypes for metallomesogens.
;
_journal_issue 21
_journal_name_full 'Dalton transactions (Cambridge, England : 2003)'
_journal_page_first 2517
_journal_page_last 2525
_journal_paper_doi 10.1039/b514190g
_journal_year 2006
_chemical_formula_sum 'C26 H22 Cl5 Co N4 O6'
_chemical_formula_weight 722.66
_chemical_name_systematic
;
?
;
_space_group_IT_number 14
_symmetry_cell_setting monoclinic
_symmetry_space_group_name_Hall '-P 2yn'
_symmetry_space_group_name_H-M 'P 1 21/n 1'
_atom_sites_solution_hydrogens geom
_atom_sites_solution_primary direct
_atom_sites_solution_secondary difmap
_audit_creation_method SHELXL-97
_cell_angle_alpha 90.00
_cell_angle_beta 98.922(2)
_cell_angle_gamma 90.00
_cell_formula_units_Z 8
_cell_length_a 11.1872(6)
_cell_length_b 22.7813(13)
_cell_length_c 22.1940(13)
_cell_measurement_reflns_used 9272
_cell_measurement_temperature 100(2)
_cell_measurement_theta_max 28.2
_cell_measurement_theta_min 2.55
_cell_volume 5587.9(5)
_computing_cell_refinement 'Bruker APEX2'
_computing_data_collection 'Bruker APEX2'
_computing_data_reduction 'Bruker APEX2'
_computing_molecular_graphics SHELXTL-Plus
_computing_publication_material SHELXL-97
_computing_structure_refinement 'SHELXL-97 (Sheldrick, 1997)'
_computing_structure_solution 'SHELXS-97 (Sheldrick, 1990)'
_diffrn_ambient_temperature 100(2)
_diffrn_measured_fraction_theta_full 0.999
_diffrn_measured_fraction_theta_max 0.995
_diffrn_measurement_device_type 'Bruker APEX2 kappa'
_diffrn_measurement_method 'Bruker APEX2'
_diffrn_radiation_monochromator graphite
_diffrn_radiation_source 'fine-focus sealed tube'
_diffrn_radiation_type MoK\\a
_diffrn_radiation_wavelength 0.71073
_diffrn_reflns_av_R_equivalents 0.064
_diffrn_reflns_av_sigmaI/netI 0.0468
_diffrn_reflns_limit_h_max 14
_diffrn_reflns_limit_h_min -15
_diffrn_reflns_limit_k_max 30
_diffrn_reflns_limit_k_min 0
_diffrn_reflns_limit_l_max 30
_diffrn_reflns_limit_l_min 0
_diffrn_reflns_number 117026
_diffrn_reflns_theta_full 28.30
_diffrn_reflns_theta_max 28.77
_diffrn_reflns_theta_min 1.93
_exptl_absorpt_coefficient_mu 1.143
_exptl_absorpt_correction_T_max 0.8472
_exptl_absorpt_correction_T_min 0.8206
_exptl_absorpt_correction_type multi-scan
_exptl_crystal_colour red
_exptl_crystal_density_diffrn 1.718
_exptl_crystal_density_method 'not measured'
_exptl_crystal_description irregular
_exptl_crystal_F_000 2928
_exptl_crystal_size_max 0.18
_exptl_crystal_size_mid 0.16
_exptl_crystal_size_min 0.15
_refine_diff_density_max 0.567
_refine_diff_density_min -0.506
_refine_diff_density_rms 0.077
_refine_ls_extinction_method none
_refine_ls_goodness_of_fit_ref 1.051
_refine_ls_hydrogen_treatment mixed
_refine_ls_matrix_type full
_refine_ls_number_parameters 936
_refine_ls_number_reflns 14459
_refine_ls_number_restraints 0
_refine_ls_restrained_S_all 1.051
_refine_ls_R_factor_all 0.0553
_refine_ls_R_factor_gt 0.0334
_refine_ls_shift/su_max 0.002
_refine_ls_shift/su_mean 0.000
_refine_ls_structure_factor_coef Fsqd
_refine_ls_weighting_details 'calc w=1/[\\s^2^(Fo^2^)+(0.0382P)^2^+1.8173P] where P=(Fo^2^+2Fc^2^)/3'
_refine_ls_weighting_scheme calc
_refine_ls_wR_factor_gt 0.0790
_refine_ls_wR_factor_ref 0.0853
_reflns_number_gt 10669
_reflns_number_total 14459
_reflns_threshold_expression >2sigma(I)
_cod_data_source_file b514190g.txt
_cod_data_source_block akya
_cod_depositor_comments
;
The following automatic conversions were performed:
'_exptl_absorpt_correction_type' value 'Multi-scan' changed to
'multi-scan' according to
'/home/saulius/struct/CIF-dictionaries/cif_core.dic' dictionary named
'cif_core.dic' version 2.4.1 from 2010-06-29.

Automatic conversion script
Id: cif_fix_enum 1527 2010-12-29 10:47:43Z saulius 
;
_cod_original_sg_symbol_H-M P2(1)/n
_cod_database_code 7006805

loop_
_symmetry_equiv_pos_as_xyz
'x, y, z'
'-x+1/2, y+1/2, -z+1/2'
'-x, -y, -z'
'x-1/2, -y-1/2, z-1/2'

loop_
_atom_site_label
_atom_site_type_symbol
_atom_site_fract_x
_atom_site_fract_y
_atom_site_fract_z
_atom_site_U_iso_or_equiv
_atom_site_adp_type
_atom_site_occupancy
_atom_site_symmetry_multiplicity
_atom_site_calc_flag
_atom_site_refinement_flags
_atom_site_disorder_assembly
_atom_site_disorder_group
Co1 Co 0.5000 0.0000 0.0000 0.01144(8) Uani 1 2 d S . .
N1 N 0.64565(15) -0.04668(7) -0.00447(7) 0.0142(3) Uani 1 1 d . . .
C1 C 0.6735(2) -0.10021(9) 0.01930(10) 0.0191(4) Uani 1 1 d . . .
C2 C 0.7848(2) -0.12621(10) 0.01883(11) 0.0245(5) Uani 1 1 d . . .
C3 C 0.8723(2) -0.09603(10) -0.00577(11) 0.0256(5) Uani 1 1 d . . .
C4 C 0.8448(2) -0.04088(10) -0.03078(10) 0.0216(5) Uani 1 1 d . . .
C5 C 0.73066(18) -0.01783(9) -0.02975(9) 0.0160(4) Uani 1 1 d . . .
C6 C 0.68935(19) 0.03900(9) -0.05968(10) 0.0166(4) Uani 1 1 d . . .
N2 N 0.59214(15) 0.06446(7) -0.02877(8) 0.0140(3) Uani 1 1 d . . .
C7 C 0.63944(19) 0.10774(9) 0.01992(9) 0.0165(4) Uani 1 1 d . . .
C8 C 0.72176(18) 0.07729(8) 0.07047(9) 0.0151(4) Uani 1 1 d . . .
C9 C 0.84052(18) 0.09531(9) 0.08869(9) 0.0151(4) Uani 1 1 d . . .
C10 C 0.90990(17) 0.06762(9) 0.13707(9) 0.0160(4) Uani 1 1 d . . .
C11 C 0.86595(19) 0.02016(9) 0.16605(9) 0.0168(4) Uani 1 1 d . . .
C12 C 0.74867(18) 0.00158(9) 0.14653(9) 0.0161(4) Uani 1 1 d . . .
C13 C 0.67111(17) 0.03025(8) 0.09985(9) 0.0134(4) Uani 1 1 d . . .
O1 O 0.55750(12) 0.01363(6) 0.08388(6) 0.0152(3) Uani 1 1 d . . .
Cl1 Cl 1.05603(4) 0.09247(2) 0.16347(2) 0.02093(11) Uani 1 1 d . . .
Cl2 Cl 0.69453(5) -0.05942(2) 0.18111(2) 0.02161(11) Uani 1 1 d . . .
Co2 Co 1.0000 -0.5000 0.0000 0.01356(8) Uani 1 2 d S . .
N3 N 1.15595(15) -0.47167(7) -0.01746(7) 0.0164(3) Uani 1 1 d . . .
C14 C 1.2006(2) -0.41695(10) -0.00925(10) 0.0222(5) Uani 1 1 d . . .
C15 C 1.3144(2) -0.40195(11) -0.02095(11) 0.0263(5) Uani 1 1 d . . .
C16 C 1.3863(2) -0.44504(11) -0.04105(10) 0.0264(5) Uani 1 1 d . . .
C17 C 1.3420(2) -0.50160(10) -0.04839(10) 0.0229(5) Uani 1 1 d . . .
C18 C 1.22650(19) -0.51404(9) -0.03644(9) 0.0178(4) Uani 1 1 d . . .
C19 C 1.1695(2) -0.57313(9) -0.04385(10) 0.0188(4) Uani 1 1 d . . .
N4 N 1.07623(16) -0.57742(8) -0.00227(8) 0.0155(3) Uani 1 1 d . . .
C20 C 1.1254(2) -0.60215(9) 0.05880(9) 0.0175(4) Uani 1 1 d . . .
C21 C 1.20739(19) -0.56001(9) 0.09749(9) 0.0169(4) Uani 1 1 d . . .
C22 C 1.32351(19) -0.57563(9) 0.12308(9) 0.0180(4) Uani 1 1 d . . .
C23 C 1.39411(19) -0.53685(9) 0.16144(9) 0.0196(4) Uani 1 1 d . . .
C24 C 1.3501(2) -0.48206(9) 0.17480(10) 0.0189(4) Uani 1 1 d . . .
C25 C 1.23430(19) -0.46660(9) 0.14801(9) 0.0179(4) Uani 1 1 d . . .
C26 C 1.15973(18) -0.50420(9) 0.10867(9) 0.0162(4) Uani 1 1 d . . .
O2 O 1.05042(13) -0.48794(6) 0.08424(6) 0.0170(3) Uani 1 1 d . . .
Cl3 Cl 1.54030(5) -0.55668(2) 0.19311(2) 0.02447(12) Uani 1 1 d . . .
Cl4 Cl 1.17512(5) -0.39834(2) 0.16217(3) 0.02492(12) Uani 1 1 d . . .
Co3 Co 0.63420(2) -0.250622(11) 0.251448(12) 0.01391(6) Uani 1 1 d . . .
N5 N 0.49101(15) -0.25877(7) 0.29155(8) 0.0158(3) Uani 1 1 d . . .
C27 C 0.4784(2) -0.24262(9) 0.34869(10) 0.0190(4) Uani 1 1 d . . .
C28 C 0.3703(2) -0.24776(9) 0.37090(11) 0.0232(5) Uani 1 1 d . . .
C29 C 0.2700(2) -0.26834(10) 0.33271(11) 0.0243(5) Uani 1 1 d . . .
C30 C 0.2812(2) -0.28526(9) 0.27391(11) 0.0213(5) Uani 1 1 d . . .
C31 C 0.39306(18) -0.28072(8) 0.25482(9) 0.0171(4) Uani 1 1 d . . .
C32 C 0.41857(19) -0.30280(9) 0.19463(10) 0.0183(4) Uani 1 1 d . . .
N6 N 0.52170(15) -0.26894(7) 0.17677(8) 0.0153(3) Uani 1 1 d . . .
C33 C 0.4801(2) -0.21643(9) 0.13846(9) 0.0165(4) Uani 1 1 d . . .
C34 C 0.42445(19) -0.17105(9) 0.17412(9) 0.0172(4) Uani 1 1 d . . .
C35 C 0.30707(19) -0.15041(9) 0.15646(10) 0.0187(4) Uani 1 1 d . . .
C36 C 0.2647(2) -0.10506(9) 0.18949(10) 0.0207(5) Uani 1 1 d . . .
C37 C 0.3360(2) -0.08012(9) 0.23924(10) 0.0211(5) Uani 1 1 d . . .
C38 C 0.4512(2) -0.10189(9) 0.25688(9) 0.0194(4) Uani 1 1 d . . .
C39 C 0.49856(18) -0.14827(9) 0.22578(9) 0.0173(4) Uani 1 1 d . . .
O3 O 0.60910(13) -0.16818(6) 0.24387(6) 0.0179(3) Uani 1 1 d . . .
Cl5 Cl 0.11881(5) -0.07754(2) 0.16616(3) 0.02738(13) Uani 1 1 d . . .
Cl6 Cl 0.54521(5) -0.07160(2) 0.31906(2) 0.02554(12) Uani 1 1 d . . .
N7 N 0.77672(15) -0.24201(7) 0.21170(8) 0.0162(3) Uani 1 1 d . . .
C40 C 0.7934(2) -0.26335(9) 0.15692(10) 0.0206(4) Uani 1 1 d . . .
C41 C 0.9004(2) -0.25599(10) 0.13431(10) 0.0237(5) Uani 1 1 d . . .
C42 C 0.9939(2) -0.22565(11) 0.16863(11) 0.0284(5) Uani 1 1 d . . .
C43 C 0.9790(2) -0.20438(11) 0.22524(11) 0.0258(5) Uani 1 1 d . . .
C44 C 0.86916(19) -0.21334(9) 0.24564(9) 0.0191(4) Uani 1 1 d . . .
C45 C 0.8424(2) -0.19208(10) 0.30606(10) 0.0200(4) Uani 1 1 d . . .
N8 N 0.74746(16) -0.23058(8) 0.32528(8) 0.0172(4) Uani 1 1 d . . .
C46 C 0.7986(2) -0.28211(9) 0.36237(9) 0.0178(4) Uani 1 1 d . . .
C47 C 0.85010(18) -0.32768(9) 0.32519(9) 0.0169(4) Uani 1 1 d . . .
C48 C 0.96787(19) -0.34856(9) 0.34103(10) 0.0196(4) Uani 1 1 d . . .
C49 C 1.00781(18) -0.39425(9) 0.30841(10) 0.0196(4) Uani 1 1 d . . .
C50 C 0.93313(19) -0.42012(9) 0.25988(10) 0.0205(4) Uani 1 1 d . . .
C51 C 0.81715(19) -0.39839(9) 0.24398(9) 0.0179(4) Uani 1 1 d . . .
C52 C 0.77167(18) -0.35193(9) 0.27544(9) 0.0160(4) Uani 1 1 d . . .
O4 O 0.65970(12) -0.33272(6) 0.25937(6) 0.0166(3) Uani 1 1 d . . .
Cl7 Cl 1.15445(5) -0.42093(2) 0.32878(3) 0.02685(12) Uani 1 1 d . . .
Cl8 Cl 0.72107(5) -0.42981(2) 0.18354(2) 0.02381(12) Uani 1 1 d . . .
Cl9 Cl 1.12888(5) -0.25914(2) 0.01837(2) 0.02016(11) Uani 1 1 d . . .
O5 O 1.02377(14) -0.29645(7) 0.00942(7) 0.0285(4) Uani 1 1 d . . .
O6 O 1.20194(16) -0.27439(8) 0.07503(8) 0.0384(4) Uani 1 1 d . . .
O7 O 1.09225(17) -0.19906(7) 0.02008(9) 0.0431(5) Uani 1 1 d . . .
O8 O 1.19670(17) -0.26862(9) -0.03066(8) 0.0437(5) Uani 1 1 d . . .
Cl10 Cl 0.90812(5) 0.21612(2) 0.50362(2) 0.02078(11) Uani 1 1 d . . .
O9 O 0.95640(15) 0.27450(7) 0.50183(7) 0.0303(4) Uani 1 1 d . . .
O10 O 0.77892(15) 0.21861(8) 0.50091(8) 0.0339(4) Uani 1 1 d . . .
O11 O 0.96247(16) 0.18725(8) 0.55849(7) 0.0343(4) Uani 1 1 d . . .
O12 O 0.93563(15) 0.18339(7) 0.45106(7) 0.0310(4) Uani 1 1 d . . .
H1 H 0.6148(19) -0.1192(9) 0.0359(10) 0.015(6) Uiso 1 1 d . . .
H2 H 0.798(2) -0.1637(11) 0.0338(11) 0.032(7) Uiso 1 1 d . . .
H3 H 0.949(2) -0.1097(11) -0.0046(11) 0.029(7) Uiso 1 1 d . . .
H4 H 0.895(2) -0.0224(11) -0.0488(11) 0.031(7) Uiso 1 1 d . . .
H6A H 0.7533(18) 0.0649(9) -0.0564(9) 0.006(5) Uiso 1 1 d . . .
H6B H 0.652(2) 0.0322(10) -0.1026(11) 0.023(6) Uiso 1 1 d . . .
H1N2 H 0.545(2) 0.0827(9) -0.0544(10) 0.013(6) Uiso 1 1 d . . .
H7A H 0.5671(19) 0.1244(9) 0.0341(9) 0.012(5) Uiso 1 1 d . . .
H7B H 0.6813(19) 0.1393(10) 0.0033(10) 0.019(6) Uiso 1 1 d . . .
H9 H 0.870(2) 0.1244(10) 0.0707(10) 0.023(6) Uiso 1 1 d . . .
H11 H 0.912(2) 0.0011(9) 0.1977(10) 0.015(6) Uiso 1 1 d . . .
H14 H 1.152(2) -0.3892(11) 0.0061(10) 0.026(6) Uiso 1 1 d . . .
H15 H 1.337(2) -0.3642(11) -0.0163(11) 0.026(6) Uiso 1 1 d . . .
H16 H 1.468(2) -0.4341(11) -0.0489(11) 0.029(7) Uiso 1 1 d . . .
H17 H 1.388(2) -0.5318(10) -0.0627(10) 0.019(6) Uiso 1 1 d . . .
H19A H 1.2286(19) -0.6040(9) -0.0356(9) 0.012(5) Uiso 1 1 d . . .
H19B H 1.124(2) -0.5769(10) -0.0859(11) 0.021(6) Uiso 1 1 d . . .
H1N4 H 1.024(2) -0.6006(9) -0.0184(10) 0.011(6) Uiso 1 1 d . . .
H20A H 1.1651(18) -0.6382(9) 0.0531(9) 0.010(5) Uiso 1 1 d . . .
H20B H 1.0538(19) -0.6097(9) 0.0762(9) 0.012(5) Uiso 1 1 d . . .
H22 H 1.3503(19) -0.6109(10) 0.1152(10) 0.016(6) Uiso 1 1 d . . .
H24 H 1.397(2) -0.4560(10) 0.1994(10) 0.021(6) Uiso 1 1 d . . .
H27 H 0.547(2) -0.2268(9) 0.3722(10) 0.014(5) Uiso 1 1 d . . .
H28 H 0.364(2) -0.2364(10) 0.4100(11) 0.028(7) Uiso 1 1 d . . .
H29 H 0.199(2) -0.2724(11) 0.3465(12) 0.037(7) Uiso 1 1 d . . .
H30 H 0.217(2) -0.2989(11) 0.2452(12) 0.039(7) Uiso 1 1 d . . .
H32A H 0.352(2) -0.2999(10) 0.1621(11) 0.025(6) Uiso 1 1 d . . .
H32B H 0.444(2) -0.3434(11) 0.1983(10) 0.025(6) Uiso 1 1 d . . .
H1N6 H 0.557(2) -0.2936(10) 0.1527(11) 0.025(6) Uiso 1 1 d . . .
H33A H 0.428(2) -0.2267(10) 0.1035(10) 0.017(6) Uiso 1 1 d . . .
H33B H 0.547(2) -0.1996(9) 0.1247(9) 0.015(5) Uiso 1 1 d . . .
H35 H 0.258(2) -0.1664(9) 0.1225(10) 0.017(6) Uiso 1 1 d . . .
H37 H 0.305(2) -0.0437(12) 0.2627(12) 0.041(7) Uiso 1 1 d . . .
H40 H 0.729(2) -0.2841(10) 0.1348(11) 0.023(6) Uiso 1 1 d . . .
H41 H 0.901(2) -0.2729(10) 0.1000(11) 0.024(6) Uiso 1 1 d . . .
H43 H 1.065(2) -0.2194(11) 0.1537(11) 0.031(7) Uiso 1 1 d . . .
H42 H 1.041(2) -0.1835(10) 0.2509(10) 0.024(6) Uiso 1 1 d . . .
H45A H 0.810(2) -0.1530(11) 0.3027(11) 0.031(7) Uiso 1 1 d . . .
H45B H 0.915(2) -0.1921(10) 0.3383(11) 0.025(6) Uiso 1 1 d . . .
H1N8 H 0.710(2) -0.2092(9) 0.3493(10) 0.015(6) Uiso 1 1 d . . .
H46A H 0.7318(19) -0.2994(9) 0.3787(9) 0.011(5) Uiso 1 1 d . . .
H46B H 0.860(2) -0.2699(11) 0.3956(12) 0.033(7) Uiso 1 1 d . . .
H48 H 1.0156(19) -0.3346(9) 0.3735(10) 0.011(5) Uiso 1 1 d . . .
H50 H 0.964(2) -0.4537(12) 0.2374(12) 0.044(8) Uiso 1 1 d . . .

loop_
_atom_site_aniso_label
_atom_site_aniso_U_11
_atom_site_aniso_U_22
_atom_site_aniso_U_33
_atom_site_aniso_U_23
_atom_site_aniso_U_13
_atom_site_aniso_U_12
Co1 0.00938(18) 0.01215(18) 0.01263(18) 0.00136(14) 0.00116(14) -0.00027(14)
N1 0.0128(8) 0.0145(8) 0.0150(8) 0.0003(6) 0.0006(6) 0.0002(6)
C1 0.0177(11) 0.0177(10) 0.0225(11) 0.0027(8) 0.0048(9) 0.0007(8)
C2 0.0231(12) 0.0198(11) 0.0310(13) 0.0044(9) 0.0049(10) 0.0072(9)
C3 0.0159(12) 0.0296(13) 0.0320(13) -0.0007(10) 0.0057(10) 0.0077(9)
C4 0.0155(11) 0.0267(12) 0.0234(12) -0.0018(9) 0.0055(9) 0.0002(9)
C5 0.0156(10) 0.0181(10) 0.0139(10) -0.0018(7) 0.0010(8) -0.0007(8)
C6 0.0139(10) 0.0191(10) 0.0182(11) 0.0019(8) 0.0066(8) -0.0019(8)
N2 0.0120(9) 0.0148(8) 0.0141(8) 0.0039(7) -0.0017(7) 0.0007(7)
C7 0.0160(11) 0.0137(10) 0.0197(10) 0.0003(8) 0.0021(8) -0.0014(8)
C8 0.0150(10) 0.0152(9) 0.0149(10) -0.0023(7) 0.0019(8) -0.0010(8)
C9 0.0147(10) 0.0123(9) 0.0193(10) -0.0001(8) 0.0056(8) -0.0033(8)
C10 0.0099(10) 0.0179(10) 0.0202(10) -0.0052(8) 0.0022(8) -0.0025(8)
C11 0.0138(10) 0.0190(10) 0.0173(10) -0.0003(8) 0.0013(8) 0.0009(8)
C12 0.0158(10) 0.0170(10) 0.0160(10) 0.0018(8) 0.0037(8) -0.0021(8)
C13 0.0133(10) 0.0132(9) 0.0140(9) -0.0031(7) 0.0028(8) 0.0003(7)
O1 0.0119(7) 0.0195(7) 0.0140(7) 0.0004(5) 0.0017(5) -0.0031(5)
Cl1 0.0123(2) 0.0238(3) 0.0259(3) -0.0034(2) 0.0005(2) -0.00389(19)
Cl2 0.0198(3) 0.0239(3) 0.0201(3) 0.0081(2) -0.0001(2) -0.0060(2)
Co2 0.01369(19) 0.01407(18) 0.01311(18) -0.00009(14) 0.00267(14) -0.00034(15)
N3 0.0159(9) 0.0188(9) 0.0144(8) 0.0001(7) 0.0018(7) -0.0020(7)
C14 0.0206(12) 0.0197(11) 0.0264(12) 0.0015(9) 0.0039(9) -0.0009(9)
C15 0.0214(12) 0.0251(12) 0.0327(13) 0.0021(10) 0.0045(10) -0.0068(10)
C16 0.0191(12) 0.0380(14) 0.0228(12) 0.0016(10) 0.0053(9) -0.0049(10)
C17 0.0176(11) 0.0329(13) 0.0184(11) -0.0035(9) 0.0033(9) 0.0006(10)
C18 0.0173(11) 0.0240(11) 0.0121(10) 0.0004(8) 0.0023(8) 0.0014(8)
C19 0.0191(11) 0.0210(11) 0.0173(11) -0.0014(8) 0.0055(9) 0.0025(9)
N4 0.0136(9) 0.0171(9) 0.0156(9) -0.0005(7) 0.0016(7) -0.0015(7)
C20 0.0199(11) 0.0160(10) 0.0166(10) 0.0004(8) 0.0026(8) 0.0004(8)
C21 0.0198(11) 0.0182(10) 0.0132(10) 0.0013(8) 0.0040(8) -0.0007(8)
C22 0.0218(11) 0.0156(10) 0.0170(10) 0.0011(8) 0.0042(8) 0.0024(8)
C23 0.0180(11) 0.0236(11) 0.0166(10) 0.0040(8) 0.0012(8) 0.0019(9)
C24 0.0211(11) 0.0186(10) 0.0164(10) -0.0009(8) 0.0010(8) -0.0033(9)
C25 0.0238(11) 0.0139(10) 0.0167(10) -0.0003(8) 0.0056(8) 0.0008(8)
C26 0.0184(11) 0.0188(10) 0.0116(9) 0.0036(8) 0.0033(8) -0.0014(8)
O2 0.0170(7) 0.0198(7) 0.0139(7) -0.0013(5) 0.0017(6) 0.0026(6)
Cl3 0.0194(3) 0.0280(3) 0.0242(3) -0.0020(2) -0.0025(2) 0.0040(2)
Cl4 0.0270(3) 0.0171(3) 0.0295(3) -0.0064(2) 0.0007(2) 0.0015(2)
Co3 0.01263(14) 0.01379(13) 0.01540(14) -0.00039(10) 0.00250(10) -0.00078(10)
N5 0.0149(9) 0.0142(8) 0.0183(9) 0.0015(6) 0.0029(7) 0.0004(7)
C27 0.0192(11) 0.0162(10) 0.0213(11) -0.0001(8) 0.0025(9) -0.0022(8)
C28 0.0257(13) 0.0207(11) 0.0253(12) -0.0031(9) 0.0102(10) 0.0017(9)
C29 0.0180(12) 0.0232(11) 0.0341(13) 0.0014(9) 0.0111(10) 0.0007(9)
C30 0.0146(11) 0.0196(11) 0.0292(12) 0.0010(9) 0.0022(9) -0.0017(8)
C31 0.0171(11) 0.0128(10) 0.0209(11) 0.0010(8) 0.0016(8) 0.0005(8)
C32 0.0150(11) 0.0194(11) 0.0194(11) 0.0000(8) -0.0008(9) -0.0028(8)
N6 0.0157(9) 0.0141(8) 0.0162(9) 0.0003(7) 0.0030(7) 0.0021(7)
C33 0.0160(11) 0.0187(10) 0.0148(10) 0.0019(8) 0.0026(8) 0.0022(8)
C34 0.0209(11) 0.0142(10) 0.0180(10) 0.0024(8) 0.0078(8) -0.0002(8)
C35 0.0221(11) 0.0167(10) 0.0180(11) 0.0030(8) 0.0051(9) -0.0010(9)
C36 0.0217(11) 0.0202(11) 0.0215(11) 0.0077(8) 0.0074(9) 0.0047(9)
C37 0.0304(13) 0.0154(10) 0.0202(11) 0.0041(8) 0.0118(9) 0.0062(9)
C38 0.0250(12) 0.0171(10) 0.0173(10) -0.0004(8) 0.0067(9) -0.0018(9)
C39 0.0212(11) 0.0135(10) 0.0185(10) 0.0041(8) 0.0075(8) -0.0014(8)
O3 0.0181(8) 0.0141(7) 0.0218(8) 0.0009(6) 0.0039(6) -0.0007(6)
Cl5 0.0231(3) 0.0283(3) 0.0324(3) 0.0063(2) 0.0096(2) 0.0103(2)
Cl6 0.0339(3) 0.0228(3) 0.0206(3) -0.0056(2) 0.0066(2) -0.0019(2)
N7 0.0158(9) 0.0172(9) 0.0160(8) 0.0011(7) 0.0033(7) 0.0001(7)
C40 0.0215(12) 0.0195(11) 0.0207(11) 0.0002(8) 0.0032(9) -0.0005(9)
C41 0.0249(12) 0.0293(12) 0.0187(11) -0.0001(9) 0.0089(9) 0.0015(10)
C42 0.0201(12) 0.0375(14) 0.0296(13) 0.0031(10) 0.0097(10) -0.0046(10)
C43 0.0191(12) 0.0316(13) 0.0265(12) -0.0002(10) 0.0024(9) -0.0061(10)
C44 0.0173(11) 0.0193(10) 0.0205(11) 0.0032(8) 0.0023(8) -0.0013(8)
C45 0.0174(11) 0.0218(11) 0.0207(11) -0.0003(9) 0.0025(9) -0.0072(9)
N8 0.0165(9) 0.0174(9) 0.0178(9) -0.0017(7) 0.0032(7) -0.0014(7)
C46 0.0171(11) 0.0207(11) 0.0158(10) 0.0007(8) 0.0032(9) -0.0010(8)
C47 0.0159(10) 0.0173(10) 0.0177(10) 0.0045(8) 0.0035(8) -0.0008(8)
C48 0.0169(11) 0.0235(11) 0.0174(11) 0.0048(8) -0.0001(8) -0.0048(9)
C49 0.0107(10) 0.0215(11) 0.0266(11) 0.0078(9) 0.0029(8) 0.0016(8)
C50 0.0197(11) 0.0185(10) 0.0248(11) 0.0036(9) 0.0085(9) 0.0018(9)
C51 0.0190(11) 0.0184(10) 0.0163(10) -0.0007(8) 0.0024(8) -0.0023(8)
C52 0.0142(10) 0.0172(10) 0.0171(10) 0.0032(8) 0.0042(8) -0.0011(8)
O4 0.0132(7) 0.0145(7) 0.0217(8) 0.0002(6) 0.0016(6) 0.0000(5)
Cl7 0.0146(3) 0.0313(3) 0.0346(3) 0.0097(2) 0.0035(2) 0.0049(2)
Cl8 0.0230(3) 0.0250(3) 0.0229(3) -0.0074(2) 0.0021(2) -0.0016(2)
Cl9 0.0192(3) 0.0206(3) 0.0199(2) 0.00386(19) 0.0006(2) -0.0019(2)
O5 0.0223(9) 0.0284(9) 0.0356(10) -0.0055(7) 0.0066(7) -0.0094(7)
O6 0.0361(10) 0.0455(11) 0.0289(10) 0.0101(8) -0.0103(8) -0.0016(9)
O7 0.0451(12) 0.0174(9) 0.0653(13) 0.0101(8) 0.0039(10) 0.0032(8)
O8 0.0361(11) 0.0655(13) 0.0330(10) 0.0083(9) 0.0169(8) -0.0009(9)
Cl10 0.0198(3) 0.0194(2) 0.0226(3) 0.00237(19) 0.0014(2) -0.0012(2)
O9 0.0358(10) 0.0209(8) 0.0342(10) 0.0016(7) 0.0058(8) -0.0066(7)
O10 0.0204(9) 0.0391(10) 0.0430(11) 0.0017(8) 0.0069(8) -0.0012(8)
O11 0.0406(11) 0.0374(10) 0.0231(9) 0.0105(7) 0.0001(8) -0.0003(8)
O12 0.0379(10) 0.0292(9) 0.0261(9) -0.0031(7) 0.0057(7) 0.0055(8)

loop_
_atom_type_symbol
_atom_type_description
_atom_type_scat_dispersion_real
_atom_type_scat_dispersion_imag
_atom_type_scat_source
C C 0.0033 0.0016 'International Tables Vol C Tables 4.2.6.8 and 6.1.1.4'
H H 0.0000 0.0000 'International Tables Vol C Tables 4.2.6.8 and 6.1.1.4'
N N 0.0061 0.0033 'International Tables Vol C Tables 4.2.6.8 and 6.1.1.4'
O O 0.0106 0.0060 'International Tables Vol C Tables 4.2.6.8 and 6.1.1.4'
Cl Cl 0.1484 0.1585 'International Tables Vol C Tables 4.2.6.8 and 6.1.1.4'
Co Co 0.3494 0.9721 'International Tables Vol C Tables 4.2.6.8 and 6.1.1.4'

loop_
_geom_angle_atom_site_label_1
_geom_angle_atom_site_label_2
_geom_angle_atom_site_label_3
_geom_angle
_geom_angle_site_symmetry_1
_geom_angle_site_symmetry_3
_geom_angle_publ_flag
O1 Co1 O1 180.00(8) 3_655 . ?
O1 Co1 N2 94.68(6) 3_655 3_655 ?
O1 Co1 N2 85.32(6) . 3_655 ?
O1 Co1 N2 85.32(6) 3_655 . ?
O1 Co1 N2 94.68(6) . . ?
N2 Co1 N2 180.00(12) 3_655 . ?
O1 Co1 N1 91.12(6) 3_655 . ?
O1 Co1 N1 88.88(6) . . ?
N2 Co1 N1 95.35(7) 3_655 . ?
N2 Co1 N1 84.65(7) . . ?
O1 Co1 N1 88.88(6) 3_655 3_655 ?
O1 Co1 N1 91.12(6) . 3_655 ?
N2 Co1 N1 84.65(7) 3_655 3_655 ?
N2 Co1 N1 95.35(7) . 3_655 ?
N1 Co1 N1 180.00(13) . 3_655 ?
C1 N1 C5 118.01(17) . . ?
C1 N1 Co1 127.96(14) . . ?
C5 N1 Co1 113.70(13) . . ?
N1 C1 C2 122.7(2) . . ?
C3 C2 C1 119.1(2) . . ?
C2 C3 C4 118.9(2) . . ?
C5 C4 C3 119.0(2) . . ?
N1 C5 C4 122.28(19) . . ?
N1 C5 C6 114.69(17) . . ?
C4 C5 C6 122.93(19) . . ?
N2 C6 C5 109.26(16) . . ?
C6 N2 C7 112.77(16) . . ?
C6 N2 Co1 108.47(12) . . ?
C7 N2 Co1 113.80(12) . . ?
N2 C7 C8 109.95(16) . . ?
C9 C8 C13 121.47(18) . . ?
C9 C8 C7 121.82(18) . . ?
C13 C8 C7 116.68(17) . . ?
C10 C9 C8 119.31(18) . . ?
C9 C10 C11 121.44(18) . . ?
C9 C10 Cl1 119.95(15) . . ?
C11 C10 Cl1 118.60(16) . . ?
C12 C11 C10 118.74(19) . . ?
C11 C12 C13 122.43(18) . . ?
C11 C12 Cl2 118.96(16) . . ?
C13 C12 Cl2 118.61(15) . . ?
O1 C13 C12 121.54(17) . . ?
O1 C13 C8 122.00(17) . . ?
C12 C13 C8 116.45(17) . . ?
C13 O1 Co1 118.40(12) . . ?
O2 Co2 O2 180.0 . 3_745 ?
O2 Co2 N3 90.55(6) . . ?
O2 Co2 N3 89.45(6) 3_745 . ?
O2 Co2 N3 89.45(6) . 3_745 ?
O2 Co2 N3 90.55(6) 3_745 3_745 ?
N3 Co2 N3 180.00(13) . 3_745 ?
O2 Co2 N4 95.27(6) . . ?
O2 Co2 N4 84.73(6) 3_745 . ?
N3 Co2 N4 83.50(7) . . ?
N3 Co2 N4 96.50(7) 3_745 . ?
O2 Co2 N4 84.73(6) . 3_745 ?
O2 Co2 N4 95.27(6) 3_745 3_745 ?
N3 Co2 N4 96.50(7) . 3_745 ?
N3 Co2 N4 83.50(7) 3_745 3_745 ?
N4 Co2 N4 180.0 . 3_745 ?
C14 N3 C18 118.72(18) . . ?
C14 N3 Co2 127.11(15) . . ?
C18 N3 Co2 114.05(13) . . ?
N3 C14 C15 122.5(2) . . ?
C14 C15 C16 118.9(2) . . ?
C17 C16 C15 118.9(2) . . ?
C16 C17 C18 119.7(2) . . ?
N3 C18 C17 121.2(2) . . ?
N3 C18 C19 114.73(18) . . ?
C17 C18 C19 124.03(19) . . ?
C18 C19 N4 108.57(16) . . ?
C20 N4 C19 112.96(17) . . ?
C20 N4 Co2 114.61(13) . . ?
C19 N4 Co2 107.68(12) . . ?
N4 C20 C21 112.61(17) . . ?
C22 C21 C26 121.01(19) . . ?
C22 C21 C20 121.50(18) . . ?
C26 C21 C20 117.46(18) . . ?
C21 C22 C23 119.9(2) . . ?
C22 C23 C24 121.1(2) . . ?
C22 C23 Cl3 119.60(17) . . ?
C24 C23 Cl3 119.30(17) . . ?
C25 C24 C23 118.4(2) . . ?
C24 C25 C26 122.59(19) . . ?
C24 C25 Cl4 120.49(16) . . ?
C26 C25 Cl4 116.91(16) . . ?
O2 C26 C25 120.76(18) . . ?
O2 C26 C21 122.24(18) . . ?
C25 C26 C21 117.00(19) . . ?
C26 O2 Co2 118.98(12) . . ?
O4 Co3 O3 179.72(7) . . ?
O4 Co3 N7 91.12(6) . . ?
O3 Co3 N7 88.88(6) . . ?
O4 Co3 N5 89.21(6) . . ?
O3 Co3 N5 90.79(6) . . ?
N7 Co3 N5 179.64(7) . . ?
O4 Co3 N8 94.80(7) . . ?
O3 Co3 N8 84.93(7) . . ?
N7 Co3 N8 83.51(7) . . ?
N5 Co3 N8 96.33(7) . . ?
O4 Co3 N6 86.34(6) . . ?
O3 Co3 N6 93.94(7) . . ?
N7 Co3 N6 95.83(7) . . ?
N5 Co3 N6 84.32(7) . . ?
N8 Co3 N6 178.70(7) . . ?
C27 N5 C31 118.27(18) . . ?
C27 N5 Co3 127.84(15) . . ?
C31 N5 Co3 113.79(13) . . ?
N5 C27 C28 122.5(2) . . ?
C29 C28 C27 118.9(2) . . ?
C28 C29 C30 119.3(2) . . ?
C29 C30 C31 119.0(2) . . ?
N5 C31 C30 121.84(19) . . ?
N5 C31 C32 114.38(17) . . ?
C30 C31 C32 123.67(19) . . ?
N6 C32 C31 109.02(17) . . ?
C32 N6 C33 112.24(16) . . ?
C32 N6 Co3 107.85(12) . . ?
C33 N6 Co3 114.26(13) . . ?
C34 C33 N6 111.69(16) . . ?
C35 C34 C39 121.06(19) . . ?
C35 C34 C33 122.45(19) . . ?
C39 C34 C33 116.46(18) . . ?
C36 C35 C34 119.1(2) . . ?
C37 C36 C35 121.7(2) . . ?
C37 C36 Cl5 119.07(16) . . ?
C35 C36 Cl5 119.22(17) . . ?
C38 C37 C36 118.52(19) . . ?
C37 C38 C39 122.4(2) . . ?
C37 C38 Cl6 120.32(16) . . ?
C39 C38 Cl6 117.27(16) . . ?
O3 C39 C34 121.83(18) . . ?
O3 C39 C38 120.95(19) . . ?
C34 C39 C38 117.20(19) . . ?
C39 O3 Co3 118.99(12) . . ?
C44 N7 C40 118.46(18) . . ?
C44 N7 Co3 113.96(13) . . ?
C40 N7 Co3 127.51(15) . . ?
N7 C40 C41 122.2(2) . . ?
C40 C41 C42 119.1(2) . . ?
C43 C42 C41 119.3(2) . . ?
C42 C43 C44 118.9(2) . . ?
N7 C44 C43 122.0(2) . . ?
N7 C44 C45 114.42(18) . . ?
C43 C44 C45 123.6(2) . . ?
N8 C45 C44 108.44(17) . . ?
C45 N8 C46 113.00(17) . . ?
C45 N8 Co3 107.11(13) . . ?
C46 N8 Co3 114.78(13) . . ?
C47 C46 N8 112.85(17) . . ?
C48 C47 C52 120.81(19) . . ?
C48 C47 C46 121.84(19) . . ?
C52 C47 C46 117.20(18) . . ?
C49 C48 C47 119.7(2) . . ?
C48 C49 C50 121.47(19) . . ?
C48 C49 Cl7 119.68(17) . . ?
C50 C49 Cl7 118.85(17) . . ?
C51 C50 C49 118.3(2) . . ?
C50 C51 C52 122.71(19) . . ?
C50 C51 Cl8 119.55(16) . . ?
C52 C51 Cl8 117.73(16) . . ?
O4 C52 C51 121.04(18) . . ?
O4 C52 C47 121.95(18) . . ?
C51 C52 C47 117.00(18) . . ?
C52 O4 Co3 118.29(12) . . ?
O7 Cl9 O6 109.60(11) . . ?
O7 Cl9 O8 110.56(12) . . ?
O6 Cl9 O8 109.40(11) . . ?
O7 Cl9 O5 109.71(10) . . ?
O6 Cl9 O5 108.70(10) . . ?
O8 Cl9 O5 108.84(11) . . ?
O11 Cl10 O9 109.64(10) . . ?
O11 Cl10 O10 110.16(11) . . ?
O9 Cl10 O10 109.97(10) . . ?
O11 Cl10 O12 109.33(10) . . ?
O9 Cl10 O12 108.91(10) . . ?
O10 Cl10 O12 108.81(10) . . ?

loop_
_geom_bond_atom_site_label_1
_geom_bond_atom_site_label_2
_geom_bond_distance
_geom_bond_site_symmetry_2
_geom_bond_publ_flag
Co1 O1 1.8986(13) 3_655 ?
Co1 O1 1.8986(13) . ?
Co1 N2 1.9573(16) 3_655 ?
Co1 N2 1.9573(16) . ?
Co1 N1 1.9611(16) . ?
Co1 N1 1.9611(16) 3_655 ?
N1 C1 1.346(3) . ?
N1 C5 1.348(2) . ?
C1 C2 1.380(3) . ?
C2 C3 1.376(3) . ?
C3 C4 1.389(3) . ?
C4 C5 1.384(3) . ?
C5 C6 1.495(3) . ?
C6 N2 1.490(3) . ?
N2 C7 1.497(3) . ?
C7 C8 1.506(3) . ?
C8 C9 1.389(3) . ?
C8 C13 1.417(3) . ?
C9 C10 1.377(3) . ?
C10 C11 1.387(3) . ?
C10 Cl1 1.743(2) . ?
C11 C12 1.383(3) . ?
C12 C13 1.405(3) . ?
C12 Cl2 1.741(2) . ?
C13 O1 1.321(2) . ?
Co2 O2 1.8874(13) . ?
Co2 O2 1.8874(13) 3_745 ?
Co2 N3 1.9545(16) . ?
Co2 N3 1.9545(16) 3_745 ?
Co2 N4 1.9631(17) . ?
Co2 N4 1.9631(17) 3_745 ?
N3 C14 1.345(3) . ?
N3 C18 1.355(3) . ?
C14 C15 1.381(3) . ?
C15 C16 1.386(3) . ?
C16 C17 1.381(3) . ?
C17 C18 1.388(3) . ?
C18 C19 1.488(3) . ?
C19 N4 1.499(3) . ?
N4 C20 1.492(3) . ?
C20 C21 1.502(3) . ?
C21 C22 1.381(3) . ?
C21 C26 1.416(3) . ?
C22 C23 1.386(3) . ?
C23 C24 1.390(3) . ?
C23 Cl3 1.737(2) . ?
C24 C25 1.385(3) . ?
C25 C26 1.402(3) . ?
C25 Cl4 1.738(2) . ?
C26 O2 1.312(2) . ?
Co3 O4 1.8960(14) . ?
Co3 O3 1.9025(14) . ?
Co3 N7 1.9481(17) . ?
Co3 N5 1.9584(17) . ?
Co3 N8 1.9634(18) . ?
Co3 N6 1.9642(17) . ?
N5 C27 1.348(3) . ?
N5 C31 1.356(3) . ?
C27 C28 1.380(3) . ?
C28 C29 1.379(3) . ?
C29 C30 1.385(3) . ?
C30 C31 1.386(3) . ?
C31 C32 1.496(3) . ?
C32 N6 1.492(3) . ?
N6 C33 1.499(3) . ?
C33 C34 1.495(3) . ?
C34 C35 1.393(3) . ?
C34 C39 1.406(3) . ?
C35 C36 1.392(3) . ?
C36 C37 1.380(3) . ?
C36 Cl5 1.750(2) . ?
C37 C38 1.379(3) . ?
C38 C39 1.410(3) . ?
C38 Cl6 1.743(2) . ?
C39 O3 1.320(2) . ?
N7 C44 1.350(3) . ?
N7 C40 1.349(3) . ?
C40 C41 1.379(3) . ?
C41 C42 1.380(3) . ?
C42 C43 1.381(3) . ?
C43 C44 1.389(3) . ?
C44 C45 1.499(3) . ?
C45 N8 1.490(3) . ?
N8 C46 1.496(3) . ?
C46 C47 1.496(3) . ?
C47 C48 1.394(3) . ?
C47 C52 1.412(3) . ?
C48 C49 1.381(3) . ?
C49 C50 1.388(3) . ?
C49 Cl7 1.742(2) . ?
C50 C51 1.382(3) . ?
C51 C52 1.406(3) . ?
C51 Cl8 1.738(2) . ?
C52 O4 1.323(2) . ?
Cl9 O7 1.4310(17) . ?
Cl9 O6 1.4322(17) . ?
Cl9 O8 1.4360(18) . ?
Cl9 O5 1.4395(16) . ?
Cl10 O11 1.4336(16) . ?
Cl10 O9 1.4383(16) . ?
Cl10 O10 1.4384(17) . ?
Cl10 O12 1.4571(16) . ?
